data_2211566
loop_
_publ_author_name
'Wang, Long-Shuo'
'Zhou, Fu-Hui'
'Li, Zhi-Gang'
'Deng, Jian-Cheng'
'Xu, Jing-Wei'

_publ_section_title
;
 2-[2-(Phenylsulfonyl)ethyl]isoindoline-1,3-dione
;
_journal_coeditor_code OM2061
_journal_issue 12
_journal_name_full 'Acta Crystallographica Section E'
_journal_page_first o5565
_journal_page_last o5566
_journal_paper_doi 10.1107/S1600536806043959
_journal_volume 62
_journal_year 2006
_chemical_formula_iupac 'C16 H13 N O4 S'
_chemical_formula_moiety 'C16 H13 N O4 S'
_chemical_formula_sum 'C16 H13 N O4 S'
_chemical_formula_weight 315.33
_chemical_name_systematic
;
2-[2-(phenylsulfonyl)ethyl]isoindoline-1,3-dione
;
_space_group_IT_number 19
_symmetry_cell_setting orthorhombic
_symmetry_space_group_name_Hall 'P 2ac 2ab'
_symmetry_space_group_name_H-M 'P 21 21 21'
_atom_sites_solution_hydrogens geom
_atom_sites_solution_primary direct
_atom_sites_solution_secondary difmap
_cell_angle_alpha 90.00
_cell_angle_beta 90.00
_cell_angle_gamma 90.00
_cell_formula_units_Z 4
_cell_length_a 5.6147(6)
_cell_length_b 14.1789(16)
_cell_length_c 18.483(2)
_cell_measurement_reflns_used 3542
_cell_measurement_temperature 293(2)
_cell_measurement_theta_max 24.96
_cell_measurement_theta_min 2.20
_cell_volume 1471.4(3)
_computing_cell_refinement 'SAINT (Bruker, 2003)'
_computing_data_collection 'SMART (Bruker, 1998)'
_computing_data_reduction SAINT
_computing_molecular_graphics 'SHELXTL (Bruker, 1997)'
_computing_publication_material SHELXTL
_computing_structure_refinement 'SHELXL97 (Sheldrick, 1997)'
_computing_structure_solution 'SHELXS97 (Sheldrick, 1997)'
_diffrn_ambient_temperature 293(2)
_diffrn_measured_fraction_theta_full 0.998
_diffrn_measured_fraction_theta_max 0.998
_diffrn_measurement_device_type 'Bruker SMART APEX CCD area-detector'
_diffrn_measurement_method '\f and \w'
_diffrn_radiation_monochromator graphite
_diffrn_radiation_source 'fine-focus sealed tube'
_diffrn_radiation_type MoK\a
_diffrn_radiation_wavelength 0.71073
_diffrn_reflns_av_R_equivalents 0.0215
_diffrn_reflns_av_sigmaI/netI 0.0230
_diffrn_reflns_limit_h_max 4
_diffrn_reflns_limit_h_min -6
_diffrn_reflns_limit_k_max 17
_diffrn_reflns_limit_k_min -17
_diffrn_reflns_limit_l_max 21
_diffrn_reflns_limit_l_min -22
_diffrn_reflns_number 8228
_diffrn_reflns_theta_full 26.07
_diffrn_reflns_theta_max 26.07
_diffrn_reflns_theta_min 1.81
_diffrn_standards_number 0
_exptl_absorpt_coefficient_mu 0.238
_exptl_absorpt_correction_T_max 0.9762
_exptl_absorpt_correction_T_min 0.9277
_exptl_absorpt_correction_type multi-scan
_exptl_absorpt_process_details '(SADABS; Sheldrick, 1996)'
_exptl_crystal_colour colorless
_exptl_crystal_density_diffrn 1.423
_exptl_crystal_density_method 'not measured'
_exptl_crystal_description needle
_exptl_crystal_F_000 656
_exptl_crystal_size_max 0.32
_exptl_crystal_size_mid 0.13
_exptl_crystal_size_min 0.10
_refine_diff_density_max 0.198
_refine_diff_density_min -0.154
_refine_ls_abs_structure_details 'Flack (1983)'
_refine_ls_abs_structure_Flack -0.01(7)
_refine_ls_extinction_method none
_refine_ls_goodness_of_fit_ref 1.061
_refine_ls_hydrogen_treatment constr
_refine_ls_matrix_type full
_refine_ls_number_parameters 199
_refine_ls_number_reflns 2885
_refine_ls_number_restraints 0
_refine_ls_restrained_S_all 1.061
_refine_ls_R_factor_all 0.0358
_refine_ls_R_factor_gt 0.0327
_refine_ls_shift/su_max 0.000
_refine_ls_shift/su_mean 0.000
_refine_ls_structure_factor_coef Fsqd
_refine_ls_weighting_details 'calc w=1/[\s^2^(Fo^2^)+(0.0424P)^2^+0.1416P] where P=(Fo^2^+2Fc^2^)/3'
_refine_ls_weighting_scheme calc
_refine_ls_wR_factor_gt 0.0783
_refine_ls_wR_factor_ref 0.0803
_reflns_number_gt 2695
_reflns_number_total 2885
_reflns_threshold_expression I>2\s(I)
_cod_data_source_file om2061.cif
_cod_data_source_block I
_cod_depositor_comments
;
The following automatic conversions were performed:
'_symmetry_cell_setting' value 'Orthorhombic' changed to 'orthorhombic'
according to '/home/saulius/struct/CIF-dictionaries/cif_core.dic'
dictionary named 'cif_core.dic' version 2.4.1 from 2010-06-29.

Automatic conversion script
Id: cif_fix_enum 1527 2010-12-29 10:47:43Z saulius 

The following automatic conversions were performed:

'_symmetry_cell_setting' value 'Orthorhombic' changed to
'orthorhombic' according to
/home/saulius/struct/CIF-dictionaries/cif_core.dic dictionary named
'cif_core.dic' version 2.4.1 from 2010-06-29.

Automatic conversion script
Id: cif_fix_values 1715 2011-07-08 13:25:40Z adriana 
;
_cod_original_cell_volume 1471.5(3)
_cod_database_code 2211566
_cod_database_fobs_code 2211566

loop_
_symmetry_equiv_pos_as_xyz
'x, y, z'
'-x+1/2, -y, z+1/2'
'-x, y+1/2, -z+1/2'
'x+1/2, -y+1/2, -z'

loop_
_atom_site_type_symbol
_atom_site_label
_atom_site_fract_x
_atom_site_fract_y
_atom_site_fract_z
_atom_site_U_iso_or_equiv
_atom_site_adp_type
_atom_site_calc_flag
_atom_site_refinement_flags
_atom_site_occupancy
S S1 0.78169(9) 0.39492(3) 0.33659(3) 0.04325(13) Uani d . 1
N N1 0.7051(3) 0.47245(10) 0.49933(8) 0.0445(4) Uani d . 1
O O1 0.7709(4) 0.34296(9) 0.57140(8) 0.0685(5) Uani d . 1
O O2 0.7320(3) 0.62079(9) 0.44792(8) 0.0671(4) Uani d . 1
O O3 1.0103(3) 0.41404(11) 0.36816(9) 0.0646(4) Uani d . 1
O O4 0.6646(3) 0.46912(9) 0.29792(8) 0.0655(4) Uani d . 1
C C1 0.8076(3) 0.29664(12) 0.27838(9) 0.0398(4) Uani d . 1
C C2 1.0024(4) 0.23791(13) 0.28370(12) 0.0488(5) Uani d . 1
H H2 1.1199 0.2494 0.3180 0.059 Uiso calc R 1
C C3 1.0211(4) 0.16188(14) 0.23752(13) 0.0581(6) Uani d . 1
H H3 1.1529 0.1223 0.2401 0.070 Uiso calc R 1
C C4 0.8447(4) 0.14458(15) 0.18763(12) 0.0603(6) Uani d . 1
H H4 0.8568 0.0929 0.1569 0.072 Uiso calc R 1
C C5 0.6517(4) 0.20291(16) 0.18307(12) 0.0627(6) Uani d . 1
H H5 0.5325 0.1903 0.1495 0.075 Uiso calc R 1
C C6 0.6322(4) 0.28043(15) 0.22786(11) 0.0532(5) Uani d . 1
H H6 0.5027 0.3210 0.2240 0.064 Uiso calc R 1
C C7 0.5867(4) 0.35556(14) 0.40582(11) 0.0486(5) Uani d . 1
H H7A 0.4461 0.3280 0.3839 0.058 Uiso calc R 1
H H7B 0.6655 0.3068 0.4338 0.058 Uiso calc R 1
C C8 0.5116(4) 0.43448(16) 0.45610(12) 0.0543(5) Uani d . 1
H H8A 0.4431 0.4850 0.4275 0.065 Uiso calc R 1
H H8B 0.3885 0.4111 0.4883 0.065 Uiso calc R 1
C C9 0.8208(4) 0.42276(13) 0.55357(10) 0.0478(5) Uani d . 1
C C10 0.8027(4) 0.56265(13) 0.48987(10) 0.0463(4) Uani d . 1
C C11 1.0101(4) 0.48587(13) 0.58110(10) 0.0469(5) Uani d . 1
C C12 1.0034(4) 0.56908(13) 0.54219(10) 0.0455(5) Uani d . 1
C C13 1.1646(5) 0.64069(15) 0.55442(13) 0.0612(6) Uani d . 1
H H13 1.1598 0.6967 0.5282 0.073 Uiso calc R 1
C C14 1.3350(5) 0.6252(2) 0.60782(14) 0.0741(8) Uani d . 1
H H14 1.4480 0.6716 0.6172 0.089 Uiso calc R 1
C C15 1.3400(5) 0.5428(2) 0.64706(14) 0.0762(8) Uani d . 1
H H15 1.4550 0.5349 0.6828 0.091 Uiso calc R 1
C C16 1.1779(5) 0.47182(17) 0.63447(11) 0.0635(6) Uani d . 1
H H16 1.1815 0.4162 0.6611 0.076 Uiso calc R 1

loop_
_atom_site_aniso_label
_atom_site_aniso_U_11
_atom_site_aniso_U_22
_atom_site_aniso_U_33
_atom_site_aniso_U_12
_atom_site_aniso_U_13
_atom_site_aniso_U_23
S1 0.0427(2) 0.0386(2) 0.0485(3) -0.00817(19) 0.0028(2) -0.0046(2)
N1 0.0514(9) 0.0421(7) 0.0400(8) 0.0024(8) -0.0012(8) -0.0027(6)
O1 0.0927(13) 0.0483(8) 0.0644(9) -0.0035(9) 0.0006(10) 0.0129(7)
O2 0.0927(13) 0.0494(7) 0.0593(8) 0.0123(9) -0.0150(9) 0.0102(7)
O3 0.0457(8) 0.0723(10) 0.0758(10) -0.0195(8) 0.0013(7) -0.0237(8)
O4 0.0899(12) 0.0406(7) 0.0660(9) 0.0051(8) 0.0033(9) 0.0045(6)
C1 0.0394(9) 0.0386(8) 0.0414(9) -0.0066(8) 0.0017(9) -0.0003(7)
C2 0.0430(10) 0.0464(10) 0.0569(11) -0.0040(9) -0.0038(10) 0.0025(9)
C3 0.0546(13) 0.0429(11) 0.0767(16) 0.0019(10) 0.0099(12) 0.0007(10)
C4 0.0713(16) 0.0493(11) 0.0602(13) -0.0072(11) 0.0126(12) -0.0147(10)
C5 0.0671(15) 0.0659(13) 0.0549(13) -0.0099(12) -0.0089(11) -0.0164(11)
C6 0.0468(12) 0.0590(12) 0.0538(12) 0.0029(10) -0.0083(10) -0.0054(10)
C7 0.0477(11) 0.0484(11) 0.0497(12) -0.0128(9) 0.0036(9) -0.0044(9)
C8 0.0432(11) 0.0661(12) 0.0536(12) -0.0008(11) 0.0020(10) -0.0057(10)
C9 0.0600(13) 0.0453(10) 0.0382(9) 0.0062(9) 0.0070(10) 0.0020(8)
C10 0.0587(12) 0.0406(9) 0.0396(9) 0.0081(10) 0.0035(10) -0.0030(8)
C11 0.0543(12) 0.0475(10) 0.0388(10) 0.0115(10) 0.0019(10) -0.0034(8)
C12 0.0532(11) 0.0425(9) 0.0408(10) 0.0067(9) 0.0031(9) -0.0068(8)
C13 0.0717(16) 0.0504(11) 0.0616(13) -0.0050(11) 0.0080(13) -0.0117(10)
C14 0.0615(16) 0.0869(18) 0.0738(16) -0.0086(14) 0.0003(14) -0.0379(15)
C15 0.0691(17) 0.0944(19) 0.0652(15) 0.0138(14) -0.0189(13) -0.0240(14)
C16 0.0734(16) 0.0676(13) 0.0496(12) 0.0162(12) -0.0131(12) -0.0045(10)

loop_
_atom_type_symbol
_atom_type_description
_atom_type_scat_dispersion_real
_atom_type_scat_dispersion_imag
_atom_type_scat_source
C C 0.0033 0.0016 'International Tables Vol C Tables 4.2.6.8 and 6.1.1.4'
H H 0.0000 0.0000 'International Tables Vol C Tables 4.2.6.8 and 6.1.1.4'
N N 0.0061 0.0033 'International Tables Vol C Tables 4.2.6.8 and 6.1.1.4'
O O 0.0106 0.0060 'International Tables Vol C Tables 4.2.6.8 and 6.1.1.4'
S S 0.1246 0.1234 'International Tables Vol C Tables 4.2.6.8 and 6.1.1.4'

loop_
_geom_angle_atom_site_label_1
_geom_angle_atom_site_label_2
_geom_angle_atom_site_label_3
_geom_angle
O4 S1 O3 118.34(10)
O4 S1 C1 108.27(9)
O3 S1 C1 108.83(9)
O4 S1 C7 107.93(10)
O3 S1 C7 108.53(10)
C1 S1 C7 104.01(9)
C9 N1 C10 111.74(17)
C9 N1 C8 124.04(17)
C10 N1 C8 124.20(16)
C2 C1 C6 121.02(18)
C2 C1 S1 119.91(15)
C6 C1 S1 119.06(15)
C1 C2 C3 119.2(2)
C1 C2 H2 120.4
C3 C2 H2 120.4
C4 C3 C2 120.0(2)
C4 C3 H3 120.0
C2 C3 H3 120.0
C5 C4 C3 120.3(2)
C5 C4 H4 119.8
C3 C4 H4 119.8
C4 C5 C6 120.5(2)
C4 C5 H5 119.7
C6 C5 H5 119.7
C1 C6 C5 118.9(2)
C1 C6 H6 120.6
C5 C6 H6 120.6
C8 C7 S1 112.47(14)
C8 C7 H7A 109.1
S1 C7 H7A 109.1
C8 C7 H7B 109.1
S1 C7 H7B 109.1
H7A C7 H7B 107.8
N1 C8 C7 113.78(17)
N1 C8 H8A 108.8
C7 C8 H8A 108.8
N1 C8 H8B 108.8
C7 C8 H8B 108.8
H8A C8 H8B 107.7
O1 C9 N1 124.3(2)
O1 C9 C11 129.6(2)
N1 C9 C11 106.12(16)
O2 C10 N1 125.3(2)
O2 C10 C12 128.97(19)
N1 C10 C12 105.72(16)
C16 C11 C12 121.0(2)
C16 C11 C9 130.51(19)
C12 C11 C9 108.52(17)
C13 C12 C11 121.7(2)
C13 C12 C10 130.46(19)
C11 C12 C10 107.85(18)
C12 C13 C14 116.8(2)
C12 C13 H13 121.6
C14 C13 H13 121.6
C15 C14 C13 121.4(2)
C15 C14 H14 119.3
C13 C14 H14 119.3
C14 C15 C16 121.2(2)
C14 C15 H15 119.4
C16 C15 H15 119.4
C15 C16 C11 117.8(2)
C15 C16 H16 121.1
C11 C16 H16 121.1

loop_
_geom_bond_atom_site_label_1
_geom_bond_atom_site_label_2
_geom_bond_distance
S1 O4 1.4318(15)
S1 O3 1.4357(16)
S1 C1 1.7665(17)
S1 C7 1.774(2)
N1 C9 1.387(2)
N1 C10 1.402(2)
N1 C8 1.452(3)
O1 C9 1.211(2)
O2 C10 1.199(2)
C1 C2 1.378(3)
C1 C6 1.377(3)
C2 C3 1.379(3)
C2 H2 0.9300
C3 C4 1.375(3)
C3 H3 0.9300
C4 C5 1.366(3)
C4 H4 0.9300
C5 C6 1.380(3)
C5 H5 0.9300
C6 H6 0.9300
C7 C8 1.515(3)
C7 H7A 0.9700
C7 H7B 0.9700
C8 H8A 0.9700
C8 H8B 0.9700
C9 C11 1.480(3)
C10 C12 1.487(3)
C11 C16 1.379(3)
C11 C12 1.382(3)
C12 C13 1.379(3)
C13 C14 1.392(4)
C13 H13 0.9300
C14 C15 1.375(4)
C14 H14 0.9300
C15 C16 1.377(4)
C15 H15 0.9300
C16 H16 0.9300

loop_
_cod_related_entry_id
_cod_related_entry_database
_cod_related_entry_code
1 ChemSpider 2295281
